data_7135411
loop_
_publ_author_name
'Feng, Ning'
'Cai, Xinyi'
'Ding, Boxin'
'Li, Hongguang'
'Meng, Hong'

_publ_section_title
;
 Red CPL from water insoluble achiral carbon dots assisted by cyclodextrin
 MOF templating.
;
_journal_issue 19
_journal_name_full 'Chemical communications (Cambridge, England)'
_journal_page_first 5527
_journal_page_last 5530
_journal_paper_doi 10.1039/d5cc06490b
_journal_volume 62
_journal_year 2026
_chemical_formula_moiety 'C72 K2 O60, 8[C3H7NO]'
_chemical_formula_sum 'C96 H56 K2 N8 O68'
_chemical_formula_weight 2487.68
_space_group_crystal_system tetragonal
_space_group_IT_number 79
_space_group_name_Hall 'I 4'
_space_group_name_H-M_alt 'I 4'
_audit_creation_date 2025-11-07
_audit_creation_method
;
Olex2 1.5
(compiled 2025.07.13 svn.rb7424aed for OlexSys, GUI svn.r7314)
;
_audit_update_record
;
2025-11-10 deposited with the CCDC.	2026-02-16 downloaded from the CCDC.
;
_cell_angle_alpha 90
_cell_angle_beta 90
_cell_angle_gamma 90
_cell_formula_units_Z 8
_cell_length_a 31.0665(7)
_cell_length_b 31.0665(7)
_cell_length_c 30.9131(11)
_cell_measurement_reflns_used 9356
_cell_measurement_temperature 173.0
_cell_measurement_theta_max 55.226
_cell_measurement_theta_min 3.487
_cell_volume 29835.1(14)
_computing_cell_refinement 'SAINT V8.40B (?, 2016)'
_computing_data_reduction 'SAINT V8.40B (?, 2016)'
_computing_molecular_graphics 'Olex2 1.5 (Dolomanov et al., 2009)'
_computing_publication_material 'Olex2 1.5 (Dolomanov et al., 2009)'
_computing_structure_refinement 'SHELXL 2018/3 (Sheldrick, 2015)'
_computing_structure_solution 'SHELXT 2018/2 (Sheldrick, 2018)'
_diffrn_ambient_temperature 173.0
_diffrn_measured_fraction_theta_full 0.998
_diffrn_measured_fraction_theta_max 0.998
_diffrn_measurement_device_type 'Bruker D8 VENTURE PHOTON III'
_diffrn_radiation_type CuK\a
_diffrn_radiation_wavelength 1.54178
_diffrn_reflns_av_R_equivalents 0.0452
_diffrn_reflns_av_unetI/netI 0.0393
_diffrn_reflns_Laue_measured_fraction_full 0.998
_diffrn_reflns_Laue_measured_fraction_max 0.998
_diffrn_reflns_limit_h_max 36
_diffrn_reflns_limit_h_min -36
_diffrn_reflns_limit_k_max 17
_diffrn_reflns_limit_k_min -36
_diffrn_reflns_limit_l_max 24
_diffrn_reflns_limit_l_min -36
_diffrn_reflns_number 117759
_diffrn_reflns_point_group_measured_fraction_full 0.848
_diffrn_reflns_point_group_measured_fraction_max 0.848
_diffrn_reflns_theta_full 66.710
_diffrn_reflns_theta_max 66.710
_diffrn_reflns_theta_min 2.845
_diffrn_source_current 1.1
_diffrn_source_power 0.05500000000000001
_diffrn_source_voltage 50.0
_exptl_absorpt_coefficient_mu 1.328
_exptl_absorpt_correction_T_max 0.1643
_exptl_absorpt_correction_T_min 0.0603
_exptl_absorpt_correction_type multi-scan
_exptl_absorpt_process_details
;
SADABS-2016/2 (Bruker,2016/2) was used for absorption correction.
wR2(int) was 0.1098 before and 0.0654 after correction.
The Ratio of minimum to maximum transmission is 0.3670.
The \l/2 correction factor is Not present.
;
_exptl_crystal_colour 'clear light colourless'
_exptl_crystal_colour_lustre clear
_exptl_crystal_colour_modifier light
_exptl_crystal_colour_primary colourless
_exptl_crystal_density_diffrn 1.108
_exptl_crystal_description block
_exptl_crystal_F_000 10160
_exptl_crystal_size_max 0.012
_exptl_crystal_size_mid 0.011
_exptl_crystal_size_min 0.01
_refine_diff_density_max 0.484
_refine_diff_density_min -0.457
_refine_diff_density_rms 0.073
_refine_ls_abs_structure_details
;
 Flack x determined using 5125 quotients [(I+)-(I-)]/[(I+)+(I-)]
 (Parsons, Flack and Wagner, Acta Cryst. B69 (2013) 249-259).
;
_refine_ls_abs_structure_Flack 0.042(7)
_refine_ls_extinction_method none
_refine_ls_goodness_of_fit_ref 1.184
_refine_ls_hydrogen_treatment undef
_refine_ls_matrix_type full
_refine_ls_number_parameters 1187
_refine_ls_number_reflns 22420
_refine_ls_number_restraints 1069
_refine_ls_restrained_S_all 171.886
_refine_ls_R_factor_all 0.1115
_refine_ls_R_factor_gt 0.0916
_refine_ls_shift/su_max 14.981
_refine_ls_shift/su_mean 0.502
_refine_ls_structure_factor_coef Fsqd
_refine_ls_weighting_details 'w=1/[\s^2^(Fo^2^)+(0.2000P)^2^] where P=(Fo^2^+2Fc^2^)/3'
_refine_ls_weighting_scheme calc
_refine_ls_wR_factor_gt 0.2631
_refine_ls_wR_factor_ref 0.2956
_reflns_Friedel_coverage 0.667
_reflns_Friedel_fraction_full 0.693
_reflns_Friedel_fraction_max 0.693
_reflns_number_gt 16861
_reflns_number_total 22420
_reflns_threshold_expression 'I > 2\s(I)'
_cod_data_source_file d5cc06490b2.cif
_cod_data_source_block cu_220901c_0m
_cod_depositor_comments 'Adding full bibliography for 7135410--7135411.cif.'
_cod_original_cell_volume 29835.1(17)
_cod_database_code 7135411
_shelx_shelxl_version_number 2018/3
_shelx_space_group_comment
;
The symmetry employed for this shelxl refinement is uniquely defined
by the following loop, which should always be used as a source of
symmetry information in preference to the above space-group names.
They are only intended as comments.
;
_shelx_estimated_absorpt_t_max 0.987
_shelx_estimated_absorpt_t_min 0.984
_olex2_refinement_description
;
1. Twinned data refinement
 Scales: 0.509(3)
 0.491(3)
2. Restrained distances
 O15-C14 = O12-C13 = O12-C11 = O10-C11 = O10-C9 = O17-C6 = O17-C16 = O130-C131
 = O5-C6 = O132-C8 = O5-C4 = O1-C2 = O19-C20_$2 = O129-C21 = O77-C78 = C78-C76 =
  O90-C76 = O74-C75 = O74-C69 = O71-C70 = O73-C72 = O67-C68 = O67-C66 = O65-C66
 = O81-C75 = O81-C80 = O92-C91 = O83-C82 = O65-C60 = O94-C93 = O64-C63 = O58-
 C57 = O58-C59 = O56-C57 = O56-C51 = O55-C54 = O95-C50 = O119-C49 = O53-C52 =
 O53-C48 = O47-C42 = O46-C43 = O121-C120 = O40-C41 = O40-C39 = O45-C44 = O38-
 C39 = O38-C37 = O125-C124 = O123-C122 = O123-C33 = O128-C127 = O25-C26 = O25-
 C24 = O30-C29 = O23-C24 = O23-C22 = O86-C87 = O86-C85 = O35-C34 = O32-C27 =
 O32-C33 = O126-C36 = O89-C88 = O115-C114 = O116-C113 = O111-C112 = O111-C110 =
 O117-C109 = O118-C108 = O102-C101 = O102-C103 = O104-C103 = O104-C105 = O107-
 C106 = O100-C99 = O97-C98 = C80-O81
 1.45 with sigma of 0.001
 C63-C61 = C63-C57 = C61-C60 = C60-C59 = C50-C49 = C49-C48 = C52-C51 = C54-C52
 = C93-C59 = C72-C66 = C72-C70 = C70-C69 = C69-C68 = C91-C68 = C76-C75 = C78-
 C76 = C79-C78 = C80-C79 = C82-C80 = C85-C20_$2 = C21-C20_$2 = C22-C21 = C87-
 C22 = C88-C87 = C29-C24 = C29-C28 = C9-C16 = C9-C8 = C7-C6 = C8-C7 = C16-C131 =
  C4-C3 = C3-C2 = C28-C27 = C34-C33 = C36-C34 = C37-C36 = C37-C122 = C124-C122 =
  C27-C26 = C44-C39 = C44-C43 = C43-C42 = C42-C41 = C41-C120 = C99-C98 = C98-
 C101 = C106-C105 = C108-C101 = C109-C108 = C110-C109 = C113-C112 = C114-C113 =
 C14-C13 = C26-C127 = C51-C50
 1.54 with sigma of 0.001
 O89-C87 = O83-C80 = O125-C122 = C68-O92 = C26-O128
 2.5 with sigma of 0.01
 C20-C21
 1.54 with sigma of 0.001
 C85-C20
 1.54 with sigma of 0.001
 O83-C80
 2.6 with sigma of 0.001
 C85-C21
 2.45 with sigma of 0.01
 O77-C76
 2.5 with sigma of 0.01
 O81-C79
 2.45 with sigma of 0.001
 C85-C79
 2.5 with sigma of 0.001
 O4-C79 = O4-C85
 1.45 with sigma of 0.01
 O40-C44
 2.45 with sigma of 0.001
 C9-C7 = C8-C6
 2.45 with sigma of 0.001
3. Rigid bond restraints
 O15, O121
 with sigma for 1-2 distances of 0.01 and sigma for 1-3 distances of 0.02
4. Uiso/Uaniso restraints and constraints
O1 \\sim C2 \\sim C3 \\sim C4 \\sim O5 \\sim C6 \\sim C7 \\sim O17 \\sim C8
\\sim C16 \\sim C9 \\sim O132 \\sim C131 \\sim O19 \\sim O129 \\sim O130 \\sim
O10 \\sim C20 \\sim C21 \\sim C11 \\sim C85 \\sim C22 \\sim O12 \\sim O86 \\sim
O23 \\sim C87 \\sim C13 \\sim C79 \\sim C24 \\sim C88 \\sim C14 \\sim C78 \\sim
C80 \\sim O25 \\sim C29 \\sim O89 \\sim O15 \\sim C76 \\sim O77 \\sim O81 \\sim
C82 \\sim C26 \\sim C28 \\sim O30 \\sim C75 \\sim O90 \\sim O83 \\sim C27 \\sim
C127 \\sim O31 \\sim O74 \\sim O32 \\sim O128 \\sim C69 \\sim C33 \\sim C68
\\sim C70 \\sim C34 \\sim O123 \\sim O67 \\sim C91 \\sim O71 \\sim C72 \\sim
O35 \\sim C36 \\sim C122 \\sim C66 \\sim O92 \\sim O73 \\sim C37 \\sim O126
\\sim C124 \\sim O65 \\sim O38 \\sim O125 \\sim C60 \\sim C39 \\sim C59 \\sim
C61 \\sim O40 \\sim C44 \\sim O58 \\sim C93 \\sim C63 \\sim C41 \\sim C43 \\sim
O45 \\sim C57 \\sim O94 \\sim O64 \\sim C42 \\sim C120 \\sim O46 \\sim O56
\\sim O47 \\sim O121 \\sim C51 \\sim C48 \\sim C50 \\sim C52 \\sim C49 \\sim
O53 \\sim O95 \\sim C54 \\sim O119 \\sim O55 \\sim O100 \\sim O97 \\sim C99
\\sim C98 \\sim C110 \\sim C101 \\sim C109 \\sim O111 \\sim O102 \\sim C108
\\sim O117 \\sim C112 \\sim C103 \\sim O118 \\sim C113 \\sim O104 \\sim C114
\\sim O116 \\sim C105 \\sim O115 \\sim C106 \\sim O107 \\sim C61: within 2A
with sigma of 0.001 and sigma for terminal atoms of 0.002 within 2A
O77 \\sim C78 \\sim O90 \\sim C76 \\sim C79 \\sim O81 \\sim C82 \\sim O83 \\sim
C75 \\sim C13 \\sim O1 \\sim C2 \\sim C3 \\sim C4 \\sim O3 \\sim O5 \\sim C6
\\sim C7 \\sim O17 \\sim C8 \\sim O6 \\sim C16 \\sim C9 \\sim O132 \\sim C131
\\sim O19 \\sim O129 \\sim O130 \\sim O10 \\sim C20 \\sim C21 \\sim C11 \\sim
C85 \\sim C22 \\sim O12 \\sim O86 \\sim O4 \\sim O23 \\sim C87 \\sim C24 \\sim
C88 \\sim C14 \\sim C80 \\sim O25 \\sim C29 \\sim O89 \\sim O15 \\sim C26 \\sim
C28 \\sim O30 \\sim C27 \\sim C127 \\sim O31 \\sim O74 \\sim O32 \\sim O128
\\sim C69 \\sim C33 \\sim C68 \\sim C70 \\sim C34 \\sim O123 \\sim O67 \\sim
C91 \\sim O71 \\sim C72 \\sim O35 \\sim C36 \\sim C122 \\sim C66 \\sim O92
\\sim O73 \\sim C37 \\sim O126 \\sim C124 \\sim O65 \\sim O38 \\sim O125 \\sim
C60 \\sim C39 \\sim C59 \\sim C61 \\sim O40 \\sim C44 \\sim O58 \\sim C93 \\sim
C63 \\sim O2 \\sim C41 \\sim C43 \\sim O45 \\sim C57 \\sim O94 \\sim O64 \\sim
C42 \\sim C120 \\sim O46 \\sim O56 \\sim O47 \\sim O121 \\sim C51 \\sim C48
\\sim C50 \\sim C52 \\sim C49 \\sim O53 \\sim O95 \\sim C54 \\sim O119 \\sim
O55 \\sim O97 \\sim O100 \\sim C98 \\sim C110 \\sim C99 \\sim C101 \\sim C109
\\sim O111 \\sim O102 \\sim C108 \\sim O117 \\sim C112 \\sim C103 \\sim O118
\\sim C113 \\sim O104 \\sim C114 \\sim O116 \\sim C105 \\sim O115 \\sim C106
\\sim O107: within 2A with sigma of 0.001 and sigma for terminal atoms of 0.002
within 2A
Uanis(C75) \\sim Ueq, Uanis(C76) \\sim Ueq, Uanis(O77) \\sim Ueq, Uanis(C78)
\\sim Ueq, Uanis(C79) \\sim Ueq, Uanis(C80) \\sim Ueq, Uanis(O81) \\sim Ueq,
Uanis(C82) \\sim Ueq, Uanis(O83) \\sim Ueq, Uanis(O90) \\sim Ueq, Uanis(O4)
\\sim Ueq: with sigma of 0.001 and sigma for terminal atoms of 0.002
5. Others
 Fixed X: C49(0.675226) C70(0.334044) C76(0.276153) C79(0.293399)
 C82(0.274601) O83(0.259082) C120(0.74754)
 Fixed Y: C49(0.100114) C70(0.093505) C76(0.076344) C79(0.122808)
 C82(0.208332) O83(0.239202) C120(0.19707)
 Fixed Z: C49(0.580255) C70(0.550881) C76(0.42397) C79(0.363811) C82(0.369065)
 O83(0.400402) C120(0.466002)
;
_smtbx_masks_void_probe_radius 1.2
_smtbx_masks_void_truncation_radius 1.2
_olex2_submission_special_instructions 'No special instructions were received'

loop_
_space_group_symop_operation_xyz
'x, y, z'
'-x, -y, z'
'-y, x, z'
'y, -x, z'
'x+1/2, y+1/2, z+1/2'
'-x+1/2, -y+1/2, z+1/2'
'-y+1/2, x+1/2, z+1/2'
'y+1/2, -x+1/2, z+1/2'

loop_
_atom_site_label
_atom_site_type_symbol
_atom_site_fract_x
_atom_site_fract_y
_atom_site_fract_z
_atom_site_U_iso_or_equiv
_atom_site_adp_type
_atom_site_occupancy
_atom_site_site_symmetry_order
_atom_site_calc_flag
_atom_site_refinement_flags_posn
_atom_site_refinement_flags_adp
_atom_site_refinement_flags_occupancy
_atom_site_disorder_assembly
_atom_site_disorder_group
O1 O 0.1405(3) -0.2015(3) 0.3146(3) 0.0876(15) Uani 1 1 d D U . . .
C2 C 0.1585(4) -0.1768(3) 0.2792(3) 0.0868(12) Uani 1 1 d D U . . .
C3 C 0.1623(4) -0.1282(3) 0.2879(3) 0.0864(11) Uani 1 1 d D U . . .
C4 C 0.1769(4) -0.1037(2) 0.2472(3) 0.0859(10) Uani 1 1 d D U . . .
O5 O 0.1722(2) -0.0588(2) 0.2587(3) 0.0857(9) Uani 1 1 d D U . . .
C6 C 0.2130(2) -0.03901(18) 0.2698(2) 0.0867(9) Uani 1 1 d D U . . .
C7 C 0.2127(3) -0.0069(2) 0.3077(2) 0.0888(9) Uani 1 1 d D U . . .
C8 C 0.1767(3) 0.0255(2) 0.2972(3) 0.0889(9) Uani 1 1 d D U . . .
C9 C 0.1943(3) 0.0532(2) 0.2599(3) 0.0872(9) Uani 1 1 d D U . . .
O10 O 0.1615(2) 0.0855(2) 0.2518(3) 0.0880(9) Uani 1 1 d D U . . .
C11 C 0.1784(4) 0.1277(3) 0.2414(3) 0.0891(10) Uani 1 1 d D U . . .
O12 O 0.1560(2) 0.1432(3) 0.2033(3) 0.0903(11) Uani 1 1 d D U . . .
C13 C 0.1107(3) 0.1498(4) 0.2121(4) 0.0912(12) Uani 1 1 d D U . . .
C14 C 0.0902(4) 0.1665(3) 0.1699(4) 0.0922(13) Uani 1 1 d D U . . .
O15 O 0.1031(3) 0.2102(2) 0.1600(3) 0.0949(16) Uani 1 1 d D U . . .
C16 C 0.1955(3) 0.0220(3) 0.2212(3) 0.0857(9) Uani 1 1 d D U . . .
O17 O 0.2256(3) -0.0112(2) 0.2343(3) 0.0854(9) Uani 1 1 d D U . . .
K18 K 0.31173(6) -0.00328(8) 0.22822(10) 0.0705(5) Uani 1 1 d . . . . .
O19 O 0.2996(3) 0.0497(3) 0.2917(4) 0.1005(11) Uani 1 1 d D U . . .
C20 C 0.3078(2) 0.0953(3) 0.2610(5) 0.1007(9) Uani 1 1 d D U . . .
C21 C 0.3566(2) 0.0864(3) 0.2602(5) 0.0988(9) Uani 1 1 d D U . . .
C22 C 0.3919(2) 0.1212(3) 0.2596(5) 0.0962(8) Uani 1 1 d D U . . .
O23 O 0.4386(2) 0.1196(3) 0.2595(3) 0.0910(8) Uani 1 1 d D U . . .
C24 C 0.4638(3) 0.1212(2) 0.2201(3) 0.0861(8) Uani 1 1 d D U . . .
O25 O 0.4879(2) 0.1608(2) 0.2138(3) 0.0833(8) Uani 1 1 d D U . . .
C26 C 0.5183(2) 0.1674(2) 0.2488(3) 0.0820(8) Uani 1 1 d D U . . .
C27 C 0.5524(2) 0.1325(3) 0.2399(3) 0.0816(8) Uani 1 1 d D U . . .
C28 C 0.5322(3) 0.0882(3) 0.2491(4) 0.0824(8) Uani 1 1 d D U . . .
C29 C 0.4941(3) 0.0821(2) 0.2178(4) 0.0846(8) Uani 1 1 d D U . . .
O30 O 0.4695(3) 0.0436(2) 0.2275(3) 0.0873(14) Uani 1 1 d D U . . .
O31 O 0.5586(3) 0.0541(3) 0.2467(3) 0.0789(13) Uani 1 1 d . U . . .
O32 O 0.5876(2) 0.1366(3) 0.2704(2) 0.0813(8) Uani 1 1 d D U . . .
C33 C 0.6275(2) 0.1512(2) 0.2509(3) 0.0832(8) Uani 1 1 d D U . . .
C34 C 0.6604(3) 0.1141(2) 0.2497(3) 0.0834(8) Uani 1 1 d D U . . .
O35 O 0.6385(3) 0.0789(2) 0.2281(3) 0.0827(10) Uani 1 1 d D U . . .
C36 C 0.6653(3) 0.1016(2) 0.2976(3) 0.0843(8) Uani 1 1 d D U . . .
C37 C 0.6859(3) 0.1388(3) 0.3232(2) 0.0862(8) Uani 1 1 d D U . . .
O38 O 0.6843(2) 0.1246(3) 0.3679(2) 0.0877(8) Uani 1 1 d D U . . .
C39 C 0.7261(3) 0.1240(2) 0.3889(2) 0.0897(8) Uani 1 1 d D U . . .
O40 O 0.7371(3) 0.1621(2) 0.4136(2) 0.0904(8) Uani 1 1 d D U . . .
C41 C 0.7122(2) 0.1647(2) 0.4532(2) 0.0897(8) Uani 1 1 d D U . . .
C42 C 0.7043(3) 0.1224(2) 0.4778(3) 0.0873(8) Uani 1 1 d D U . . .
C43 C 0.6950(3) 0.0807(2) 0.4526(2) 0.0896(9) Uani 1 1 d D U . . .
C44 C 0.7302(3) 0.0836(2) 0.4176(2) 0.0907(9) Uani 1 1 d D U . . .
O45 O 0.7297(3) 0.0533(3) 0.3820(3) 0.0986(14) Uani 1 1 d D U . . .
O46 O 0.7107(3) 0.0457(3) 0.4794(3) 0.0944(14) Uani 1 1 d D U . . .
O47 O 0.6708(2) 0.1236(3) 0.5105(2) 0.0834(8) Uani 1 1 d D U . . .
C48 C 0.6884(3) 0.13577(17) 0.5483(3) 0.0822(8) Uani 1 1 d D U . . .
C49 C 0.675226 0.100114 0.580255 0.0802(8) Uani 1 1 d D U . . .
C50 C 0.62772(7) 0.0865(2) 0.5843(3) 0.0802(8) Uani 1 1 d D U . . .
C51 C 0.6039(2) 0.1273(2) 0.5992(3) 0.0822(8) Uani 1 1 d D U . . .
C52 C 0.6156(2) 0.1615(3) 0.5650(3) 0.0839(8) Uani 1 1 d D U . . .
O53 O 0.6616(2) 0.1687(3) 0.5678(2) 0.0832(8) Uani 1 1 d D U . . .
C54 C 0.6010(4) 0.2064(3) 0.5800(3) 0.0861(10) Uani 1 1 d D U . . .
O55 O 0.6110(3) 0.2213(3) 0.6233(2) 0.0910(15) Uani 1 1 d D U . . .
O56 O 0.5581(2) 0.1187(3) 0.5962(2) 0.0826(8) Uani 1 1 d D U . . .
C57 C 0.5386(3) 0.1195(2) 0.6387(2) 0.0829(8) Uani 1 1 d D U . . .
O58 O 0.5144(2) 0.1593(2) 0.6417(2) 0.0827(8) Uani 1 1 d D U . . .
C59 C 0.4803(3) 0.1666(3) 0.6104(3) 0.0833(8) Uani 1 1 d D U . . .
C60 C 0.4464(3) 0.1310(3) 0.6164(3) 0.0853(8) Uani 1 1 d D U . . .
C61 C 0.4693(4) 0.0891(4) 0.6031(3) 0.0849(9) Uani 1 1 d D U . . .
C63 C 0.5054(3) 0.0828(2) 0.6367(3) 0.0841(9) Uani 1 1 d D U . . .
O64 O 0.5261(3) 0.0426(3) 0.6248(3) 0.0862(14) Uani 1 1 d D U . . .
O65 O 0.4125(2) 0.1392(3) 0.5852(2) 0.0885(9) Uani 1 1 d D U . . .
C66 C 0.3710(2) 0.1477(3) 0.6049(3) 0.0934(8) Uani 1 1 d D U . . .
O67 O 0.3523(3) 0.1828(3) 0.5803(3) 0.0963(9) Uani 1 1 d D U . . .
C68 C 0.3468(4) 0.1740(3) 0.5346(3) 0.0997(9) Uani 1 1 d D U . . .
C69 C 0.3174(4) 0.13451(16) 0.5284(3) 0.1013(9) Uani 1 1 d D U . . .
C70 C 0.334044 0.093505 0.550881 0.0984(9) Uani 1 1 d D U . . .
O71 O 0.3029(2) 0.0589(2) 0.5532(3) 0.0984(11) Uani 1 1 d D U . . .
C72 C 0.3433(4) 0.1072(3) 0.59785(12) 0.0958(9) Uani 1 1 d D U . . .
O73 O 0.3583(3) 0.0760(3) 0.6293(3) 0.0955(11) Uani 1 1 d D U . . .
O74 O 0.3118(4) 0.1223(5) 0.4835(3) 0.1326(10) Uani 1 1 d D U . . .
C75 C 0.2839(12) 0.12200(16) 0.4442(7) 0.4082(10) Uani 1 1 d D U . . .
C76 C 0.276153 0.076344 0.423970 0.4101(10) Uani 1 1 d D U . . .
O77 O 0.3097(7) 0.0351(4) 0.3653(5) 0.4117(17) Uani 1 1 d D U . . .
C78 C 0.3012(7) 0.0776(3) 0.3827(5) 0.4106(10) Uani 1 1 d D U . . .
C79 C 0.293399 0.122808 0.363811 0.4100(9) Uani 1 1 d D U . . .
C80 C 0.29891(11) 0.16764(6) 0.38420(11) 0.4114(10) Uani 1 1 d D U . . .
O81 O 0.2837(4) 0.16717(17) 0.42853(13) 0.4105(10) Uani 1 1 d D U . . .
C82 C 0.274601 0.208332 0.369065 0.4129(12) Uani 1 1 d D U . . .
O83 O 0.259082 0.239202 0.400402 0.4160(19) Uani 1 1 d D U . . .
C85 C 0.3031(3) 0.1384(3) 0.28514(7) 0.1013(9) Uani 1 1 d D U . . .
O86 O 0.3368(2) 0.1706(3) 0.2870(4) 0.1002(9) Uani 1 1 d D U . . .
C87 C 0.3828(3) 0.1636(3) 0.2837(4) 0.0985(9) Uani 1 1 d D U . . .
C88 C 0.3994(4) 0.2071(3) 0.2663(3) 0.0998(11) Uani 1 1 d D U . . .
O89 O 0.3849(3) 0.2140(3) 0.2223(3) 0.1029(16) Uani 1 1 d D U . . .
O90 O 0.2748(8) 0.0358(5) 0.4472(9) 0.4123(17) Uani 1 1 d D U . . .
C91 C 0.3307(3) 0.2181(3) 0.5184(4) 0.1018(11) Uani 1 1 d D U . . .
O92 O 0.2875(3) 0.2275(3) 0.5335(3) 0.1078(16) Uani 1 1 d D U . A -1
C93 C 0.4626(4) 0.2124(3) 0.6166(3) 0.0830(10) Uani 1 1 d D U . . .
O94 O 0.4425(3) 0.2140(3) 0.6589(2) 0.0829(11) Uani 1 1 d D U . . .
O95 O 0.6205(3) 0.0523(2) 0.6155(2) 0.0802(10) Uani 1 1 d D U . . .
K96 K 0.68815(8) -0.00386(8) 0.63332(9) 0.0716(6) Uani 1 1 d . . . . .
O97 O 0.7750(2) -0.0125(2) 0.6219(3) 0.0843(9) Uani 1 1 d D U . . .
C98 C 0.8043(3) 0.0219(2) 0.6333(3) 0.0850(9) Uani 1 1 d D U . . .
C99 C 0.7853(2) 0.0427(4) 0.6743(3) 0.0846(10) Uani 1 1 d D U . . .
O100 O 0.7433(2) 0.0591(2) 0.6619(3) 0.0845(12) Uani 1 1 d D U . . .
C101 C 0.8092(3) 0.0538(2) 0.5956(3) 0.0867(9) Uani 1 1 d D U . . .
O102 O 0.8384(2) 0.0876(2) 0.6094(3) 0.0872(10) Uani 1 1 d D U . . .
C103 C 0.8182(3) 0.1294(2) 0.6145(4) 0.0880(10) Uani 1 1 d D U . . .
O104 O 0.8409(2) 0.1467(3) 0.6516(3) 0.0893(11) Uani 1 1 d D U . . .
C105 C 0.8868(2) 0.1468(4) 0.6431(4) 0.0904(12) Uani 1 1 d D U . . .
C106 C 0.9031(4) 0.1699(2) 0.6841(4) 0.0915(13) Uani 1 1 d D U . . .
O107 O 0.8894(3) 0.2145(2) 0.6857(4) 0.0959(16) Uani 1 1 d D U . . .
C108 C 0.8283(3) 0.0310(2) 0.5557(3) 0.0887(9) Uani 1 1 d D U . . .
C109 C 0.7995(3) -0.0082(3) 0.5461(3) 0.0883(9) Uani 1 1 d D U . . .
C110 C 0.7881(2) -0.0375(3) 0.5846(4) 0.0860(9) Uani 1 1 d D U . . .
O111 O 0.8291(2) -0.0584(2) 0.5925(3) 0.0860(9) Uani 1 1 d D U . . .
C112 C 0.8236(4) -0.1038(2) 0.6019(4) 0.0870(10) Uani 1 1 d D U . . .
C113 C 0.8433(3) -0.1281(3) 0.5633(3) 0.0885(11) Uani 1 1 d D U . . .
C114 C 0.8466(4) -0.1752(3) 0.5784(3) 0.0894(12) Uani 1 1 d D U . . .
O115 O 0.8616(3) -0.1997(3) 0.5414(3) 0.0925(15) Uani 1 1 d D U . . .
O116 O 0.8079(3) -0.1232(3) 0.5331(3) 0.0931(15) Uani 1 1 d D U . . .
O117 O 0.8161(3) -0.0317(3) 0.5092(3) 0.0959(15) Uani 1 1 d D U . . .
O118 O 0.8220(3) 0.0587(3) 0.5185(3) 0.0971(15) Uani 1 1 d D U . . .
O119 O 0.6976(2) 0.06111(16) 0.5676(2) 0.0794(10) Uani 1 1 d D U . . .
C120 C 0.747540 0.197070 0.466002 0.0911(9) Uani 1 1 d D U . . .
O121 O 0.79327(7) 0.2055(3) 0.4702(3) 0.0946(14) Uani 1 1 d D U . . .
C122 C 0.6526(3) 0.1755(3) 0.3224(2) 0.0870(8) Uani 1 1 d D U . . .
O123 O 0.6416(3) 0.1864(2) 0.2781(2) 0.0855(8) Uani 1 1 d D U . . .
C124 C 0.6735(3) 0.2162(3) 0.3416(4) 0.0892(10) Uani 1 1 d D U . . .
O125 O 0.6446(3) 0.2528(2) 0.3389(3) 0.0981(15) Uani 1 1 d D U . . .
O126 O 0.6931(3) 0.0641(2) 0.2991(3) 0.0840(10) Uani 1 1 d D U . . .
C127 C 0.5378(4) 0.2119(3) 0.2391(3) 0.0823(10) Uani 1 1 d D U . . .
O128 O 0.5563(3) 0.2150(3) 0.1961(3) 0.0830(11) Uani 1 1 d D U . . .
O129 O 0.3819(3) 0.0513(3) 0.2424(3) 0.0984(11) Uani 1 1 d D U . . .
O130 O 0.2577(2) 0.0582(3) 0.1882(3) 0.0856(12) Uani 1 1 d D U . . .
C131 C 0.2144(3) 0.0426(4) 0.1802(3) 0.0854(10) Uani 1 1 d D U . . .
O132 O 0.1715(3) 0.0601(3) 0.3282(3) 0.0947(15) Uani 1 1 d D U . . .
O2 O 0.4370(3) 0.0523(3) 0.6047(3) 0.0888(14) Uani 1 1 d . U . . .
O4 O 0.3230(3) 0.1240(4) 0.3285(3) 0.1383(9) Uani 1 1 d D U . . .
O3 O 0.1869(3) -0.1231(3) 0.3267(3) 0.0876(14) Uani 1 1 d . U . . .
O6 O 0.1916(3) -0.0385(3) 0.3420(3) 0.0942(15) Uani 1 1 d . U . . .

loop_
_atom_site_aniso_label
_atom_site_aniso_U_11
_atom_site_aniso_U_22
_atom_site_aniso_U_33
_atom_site_aniso_U_23
_atom_site_aniso_U_13
_atom_site_aniso_U_12
O1 0.087(3) 0.071(3) 0.106(3) 0.003(3) -0.013(3) -0.012(3)
C2 0.084(2) 0.071(2) 0.105(2) 0.001(2) -0.011(2) -0.010(2)
C3 0.083(2) 0.072(2) 0.105(2) 0.0008(18) -0.0097(19) -0.0090(18)
C4 0.083(2) 0.0710(19) 0.104(2) -0.0015(18) -0.0059(18) -0.0073(17)
O5 0.0837(19) 0.0707(18) 0.103(2) -0.0032(16) -0.0023(17) -0.0052(16)
C6 0.0861(18) 0.0712(16) 0.1028(19) -0.0046(15) 0.0009(16) -0.0021(14)
C7 0.0895(19) 0.0734(17) 0.103(2) -0.0052(16) 0.0029(17) -0.0006(15)
C8 0.0902(19) 0.0730(17) 0.1036(19) -0.0065(16) 0.0033(17) 0.0011(15)
C9 0.0885(18) 0.0707(16) 0.1024(19) -0.0075(15) 0.0022(16) 0.0029(14)
O10 0.0900(19) 0.0707(17) 0.103(2) -0.0082(16) 0.0009(17) 0.0061(16)
C11 0.092(2) 0.0715(19) 0.104(2) -0.0072(18) -0.0001(19) 0.0092(17)
O12 0.094(2) 0.073(2) 0.105(2) -0.0058(19) -0.0003(19) 0.0124(18)
C13 0.095(2) 0.075(2) 0.104(2) -0.005(2) -0.001(2) 0.015(2)
C14 0.096(3) 0.077(2) 0.104(3) -0.004(2) -0.002(2) 0.017(2)
O15 0.099(3) 0.082(3) 0.104(3) -0.002(3) -0.006(3) 0.021(3)
C16 0.0862(18) 0.0693(17) 0.1016(19) -0.0074(15) 0.0018(16) 0.0018(15)
O17 0.0850(19) 0.0690(17) 0.1021(19) -0.0059(16) 0.0013(17) -0.0002(15)
K18 0.0479(10) 0.0854(14) 0.0782(12) 0.0041(12) 0.0012(9) 0.0035(9)
O19 0.0963(19) 0.0957(19) 0.109(2) 0.0019(19) 0.0156(19) 0.0001(18)
C20 0.0965(15) 0.0963(15) 0.1093(16) 0.0010(14) 0.0140(14) 0.0007(14)
C21 0.0948(16) 0.0949(15) 0.1068(16) 0.0006(15) 0.0131(15) 0.0012(15)
C22 0.0921(14) 0.0931(14) 0.1035(15) 0.0017(14) 0.0114(14) 0.0024(13)
O23 0.0878(15) 0.0880(15) 0.0973(16) 0.0026(15) 0.0088(14) 0.0038(14)
C24 0.0838(15) 0.0825(15) 0.0920(15) 0.0032(14) 0.0046(14) 0.0049(14)
O25 0.0814(16) 0.0795(16) 0.0890(16) 0.0041(15) 0.0017(15) 0.0058(15)
C26 0.0799(16) 0.0786(15) 0.0874(16) 0.0037(15) 0.0000(14) 0.0073(14)
C27 0.0799(15) 0.0793(15) 0.0856(15) 0.0033(14) -0.0006(14) 0.0095(14)
C28 0.0810(16) 0.0787(15) 0.0874(16) 0.0026(15) 0.0017(15) 0.0083(15)
C29 0.0826(16) 0.0805(16) 0.0905(16) 0.0023(15) 0.0031(15) 0.0058(15)
O30 0.086(3) 0.080(3) 0.096(3) -0.002(3) 0.001(3) 0.003(2)
O31 0.080(3) 0.073(2) 0.084(3) 0.001(2) 0.006(2) 0.014(2)
O32 0.0801(15) 0.0811(15) 0.0826(15) 0.0025(14) -0.0032(14) 0.0131(14)
C33 0.0827(15) 0.0847(15) 0.0824(15) 0.0014(14) -0.0050(14) 0.0165(14)
C34 0.0831(16) 0.0856(16) 0.0815(16) 0.0003(15) -0.0053(15) 0.0193(14)
O35 0.083(2) 0.0841(19) 0.0811(19) -0.0015(18) -0.0041(18) 0.0198(18)
C36 0.0837(16) 0.0881(16) 0.0811(16) 0.0008(15) -0.0064(14) 0.0216(14)
C37 0.0866(15) 0.0915(15) 0.0804(15) 0.0016(14) -0.0069(14) 0.0209(14)
O38 0.0900(16) 0.0960(16) 0.0772(15) 0.0029(14) -0.0069(14) 0.0229(14)
C39 0.0936(15) 0.1009(15) 0.0748(14) 0.0027(14) -0.0062(14) 0.0246(14)
O40 0.0947(16) 0.1034(16) 0.0731(14) 0.0025(14) -0.0071(14) 0.0243(15)
C41 0.0945(16) 0.1030(16) 0.0715(15) 0.0019(15) -0.0068(14) 0.0251(15)
C42 0.0919(15) 0.1014(16) 0.0687(14) 0.0026(14) -0.0068(13) 0.0259(14)
C43 0.0956(17) 0.1017(17) 0.0715(15) 0.0034(15) -0.0068(15) 0.0264(15)
C44 0.0963(17) 0.1021(17) 0.0738(15) 0.0026(15) -0.0051(15) 0.0261(15)
O45 0.108(3) 0.107(3) 0.081(3) -0.001(3) 0.000(3) 0.028(3)
O46 0.106(3) 0.102(3) 0.075(3) 0.005(2) -0.013(2) 0.029(3)
O47 0.0863(15) 0.0994(16) 0.0644(14) 0.0023(14) -0.0074(14) 0.0255(14)
C48 0.0834(15) 0.0996(16) 0.0635(13) 0.0023(13) -0.0067(13) 0.0251(14)
C49 0.0806(15) 0.0982(17) 0.0619(14) 0.0032(14) -0.0064(14) 0.0265(14)
C50 0.0802(15) 0.0978(17) 0.0627(14) 0.0034(14) -0.0058(14) 0.0254(14)
C51 0.0830(15) 0.0981(16) 0.0654(13) 0.0016(13) -0.0050(13) 0.0231(14)
C52 0.0848(16) 0.1005(17) 0.0664(14) 0.0013(14) -0.0041(14) 0.0221(15)
O53 0.0840(16) 0.1005(17) 0.0650(14) 0.0013(14) -0.0053(14) 0.0229(15)
C54 0.0874(19) 0.103(2) 0.0682(18) 0.0012(18) -0.0025(18) 0.0212(18)
O55 0.093(3) 0.108(3) 0.072(3) 0.000(3) 0.002(3) 0.019(3)
O56 0.0841(15) 0.0965(16) 0.0672(14) 0.0009(14) -0.0057(14) 0.0212(14)
C57 0.0856(15) 0.0941(16) 0.0692(14) 0.0006(14) -0.0068(14) 0.0194(14)
O58 0.0858(16) 0.0931(17) 0.0691(15) 0.0005(15) -0.0081(15) 0.0182(15)
C59 0.0872(16) 0.0931(16) 0.0697(15) 0.0002(14) -0.0086(14) 0.0171(15)
C60 0.0892(16) 0.0949(16) 0.0719(14) 0.0010(14) -0.0094(14) 0.0154(14)
C61 0.0883(17) 0.0936(17) 0.0728(15) 0.0016(15) -0.0085(15) 0.0162(15)
C63 0.0873(17) 0.0936(17) 0.0715(15) 0.0012(15) -0.0073(15) 0.0182(15)
O64 0.090(3) 0.092(3) 0.077(3) 0.002(2) -0.003(2) 0.022(2)
O65 0.0925(16) 0.0986(16) 0.0744(15) 0.0016(15) -0.0101(14) 0.0129(15)
C66 0.0968(16) 0.1042(16) 0.0793(15) 0.0026(14) -0.0098(14) 0.0107(15)
O67 0.0998(17) 0.1069(17) 0.0823(16) 0.0029(16) -0.0098(15) 0.0103(16)
C68 0.1026(17) 0.1105(17) 0.0861(16) 0.0029(15) -0.0099(15) 0.0092(16)
C69 0.1036(15) 0.1128(16) 0.0874(15) 0.0023(14) -0.0088(14) 0.0063(14)
C70 0.1006(17) 0.1098(17) 0.0849(16) 0.0033(15) -0.0089(15) 0.0068(15)
O71 0.100(2) 0.109(2) 0.085(2) 0.0040(19) -0.0093(19) 0.0061(19)
C72 0.0988(17) 0.1069(17) 0.0818(16) 0.0036(15) -0.0091(15) 0.0083(16)
O73 0.099(2) 0.106(2) 0.081(2) 0.0046(19) -0.0088(19) 0.007(2)
O74 0.1357(15) 0.1706(15) 0.0915(14) 0.0006(13) -0.0074(13) 0.0030(13)
C75 0.4084(12) 0.4084(12) 0.4077(12) -0.0012(8) -0.0057(8) -0.0005(8)
C76 0.4104(12) 0.4105(12) 0.4093(13) 0.3402(9) 0.3219(9) 0.3585(9)
O77 0.413(2) 0.413(2) 0.410(2) 0.3346(19) 0.3122(19) 0.3453(19)
C78 0.4112(12) 0.4114(12) 0.4090(12) 0.3413(9) 0.3213(9) 0.3584(9)
C79 0.4115(11) 0.4118(11) 0.4067(11) 0.3435(8) 0.3223(8) 0.3613(8)
C80 0.4120(12) 0.4121(12) 0.4102(12) 0.3438(8) 0.3214(8) 0.3611(8)
O81 0.4110(13) 0.4108(12) 0.4098(13) 0.3462(9) 0.3222(9) 0.3628(9)
C82 0.4132(15) 0.4132(15) 0.4122(15) 0.3412(10) 0.3189(10) 0.3591(10)
O83 0.416(2) 0.417(2) 0.415(2) 0.3292(19) 0.3078(19) 0.3481(19)
C85 0.0963(14) 0.0973(14) 0.1103(14) 0.0008(12) 0.0117(12) 0.0001(12)
O86 0.0950(13) 0.0970(13) 0.1084(14) 0.0016(12) 0.0113(12) 0.0005(12)
C87 0.0934(15) 0.0954(15) 0.1066(15) 0.0021(14) 0.0124(14) 0.0015(14)
C88 0.0946(19) 0.0966(19) 0.108(2) 0.0020(18) 0.0141(18) 0.0013(18)
O89 0.096(3) 0.101(3) 0.112(3) 0.005(3) 0.019(3) 0.000(3)
O90 0.412(2) 0.413(2) 0.412(2) 0.3266(19) 0.3132(19) 0.3478(19)
C91 0.105(2) 0.112(2) 0.088(2) 0.0034(19) -0.0105(19) 0.0106(19)
O92 0.112(3) 0.118(3) 0.093(3) 0.003(3) -0.012(3) 0.012(3)
C93 0.087(2) 0.092(2) 0.0697(18) -0.0006(18) -0.0087(17) 0.0188(18)
O94 0.087(2) 0.091(2) 0.070(2) -0.002(2) -0.007(2) 0.021(2)
O95 0.0799(19) 0.098(2) 0.0628(17) 0.0052(17) -0.0055(17) 0.0250(18)
K96 0.0712(13) 0.0747(13) 0.0688(11) 0.0089(11) -0.0012(10) 0.0035(10)
O97 0.0631(16) 0.0624(16) 0.128(2) -0.0130(16) 0.0057(16) 0.0027(14)
C98 0.0641(16) 0.0637(16) 0.127(2) -0.0126(16) 0.0072(16) 0.0019(14)
C99 0.0634(18) 0.0647(19) 0.126(2) -0.0136(19) 0.0067(19) 0.0026(16)
O100 0.063(2) 0.066(2) 0.125(3) -0.015(2) 0.006(2) 0.0035(19)
C101 0.0664(15) 0.0646(16) 0.129(2) -0.0120(15) 0.0081(16) -0.0004(14)
O102 0.0668(17) 0.0645(17) 0.130(2) -0.0122(17) 0.0097(17) -0.0035(15)
C103 0.0678(18) 0.0650(18) 0.131(2) -0.0132(18) 0.0099(18) -0.0067(16)
O104 0.0693(19) 0.0667(19) 0.132(3) -0.0145(19) 0.0106(19) -0.0099(17)
C105 0.071(2) 0.068(2) 0.133(3) -0.015(2) 0.011(2) -0.0122(19)
C106 0.072(2) 0.069(2) 0.134(3) -0.016(2) 0.011(2) -0.014(2)
O107 0.079(3) 0.071(3) 0.137(4) -0.015(3) 0.011(3) -0.018(3)
C108 0.0696(16) 0.0664(17) 0.130(2) -0.0113(16) 0.0068(17) 0.0005(15)
C109 0.0691(16) 0.0660(17) 0.130(2) -0.0122(16) 0.0057(17) 0.0024(15)
C110 0.0650(15) 0.0637(16) 0.129(2) -0.0131(15) 0.0038(16) 0.0032(13)
O111 0.0636(17) 0.0634(17) 0.131(2) -0.0130(17) 0.0011(17) 0.0046(15)
C112 0.0638(18) 0.0643(18) 0.133(2) -0.0139(18) -0.0016(19) 0.0062(16)
C113 0.0648(19) 0.0660(19) 0.135(3) -0.0142(19) -0.005(2) 0.0075(17)
C114 0.066(2) 0.067(2) 0.136(3) -0.014(2) -0.007(2) 0.0076(19)
O115 0.068(3) 0.070(3) 0.139(4) -0.014(3) -0.013(3) 0.008(2)
O116 0.068(3) 0.072(3) 0.139(3) -0.014(3) -0.010(3) 0.009(2)
O117 0.081(3) 0.074(3) 0.133(3) -0.011(3) 0.006(3) 0.002(2)
O118 0.082(3) 0.074(3) 0.135(3) -0.005(3) 0.008(3) -0.003(2)
O119 0.0796(19) 0.097(2) 0.0616(18) 0.0040(17) -0.0064(17) 0.0285(18)
C120 0.0965(17) 0.1038(18) 0.0732(16) 0.0013(16) -0.0072(16) 0.0247(16)
O121 0.104(3) 0.104(3) 0.075(3) -0.006(2) -0.011(3) 0.026(3)
C122 0.0875(16) 0.0904(16) 0.0831(16) 0.0006(15) -0.0068(15) 0.0180(15)
O123 0.0859(16) 0.0876(16) 0.0831(16) 0.0011(15) -0.0055(15) 0.0173(15)
C124 0.090(2) 0.092(2) 0.0852(19) 0.0002(18) -0.0077(18) 0.0170(18)
O125 0.100(3) 0.102(3) 0.093(3) 0.002(3) -0.010(3) 0.014(3)
O126 0.0829(19) 0.087(2) 0.0818(19) 0.0003(18) -0.0064(18) 0.0246(18)
C127 0.0800(19) 0.0781(18) 0.0889(19) 0.0032(18) 0.0000(18) 0.0062(17)
O128 0.081(2) 0.078(2) 0.090(2) 0.002(2) 0.000(2) 0.005(2)
O129 0.094(2) 0.095(2) 0.107(2) -0.0006(19) 0.0126(19) 0.0005(19)
O130 0.085(2) 0.071(2) 0.101(2) -0.007(2) 0.002(2) 0.001(2)
C131 0.086(2) 0.070(2) 0.101(2) -0.0077(18) 0.0020(19) 0.0017(18)
O132 0.096(3) 0.080(3) 0.108(3) -0.009(3) 0.008(3) -0.001(3)
O2 0.093(3) 0.093(3) 0.081(3) 0.003(3) -0.010(2) 0.010(3)
O4 0.0963(12) 0.0979(12) 0.2208(12) 0.0003(9) 0.0082(9) -0.0004(9)
O3 0.080(3) 0.075(3) 0.108(3) 0.004(3) -0.017(3) -0.011(3)
O6 0.099(3) 0.081(3) 0.103(3) -0.002(3) 0.006(3) -0.002(3)

loop_
_atom_type_symbol
_atom_type_description
_atom_type_scat_dispersion_real
_atom_type_scat_dispersion_imag
_atom_type_scat_source
C C 0.0181 0.0091 'International Tables Vol C Tables 4.2.6.8 and 6.1.1.4'
H H 0.0000 0.0000 'International Tables Vol C Tables 4.2.6.8 and 6.1.1.4'
K K 0.3868 1.0657 'International Tables Vol C Tables 4.2.6.8 and 6.1.1.4'
N N 0.0311 0.0180 'International Tables Vol C Tables 4.2.6.8 and 6.1.1.4'
O O 0.0492 0.0322 'International Tables Vol C Tables 4.2.6.8 and 6.1.1.4'

loop_
_geom_angle_atom_site_label_1
_geom_angle_atom_site_label_2
_geom_angle_atom_site_label_3
_geom_angle
_geom_angle_site_symmetry_1
_geom_angle_site_symmetry_3
_geom_angle_publ_flag
O1 C2 C3 114.5(8) . . ?
O1 C2 C11 108.7(8) . 4 ?
C11 C2 C3 102.5(9) 4 . ?
C2 C3 C4 111.2(7) . . ?
O3 C3 C2 107.2(8) . . ?
O3 C3 C4 118.3(9) . . ?
O5 C4 C3 104.0(7) . . ?
C13 C4 C3 112.5(9) 4 . ?
C13 C4 O5 106.3(9) 4 . ?
C4 O5 C6 112.2(7) . . ?
O5 C6 C7 116.6(6) . . ?
O17 C6 O5 108.0(7) . . ?
O17 C6 C7 101.1(6) . . ?
C6 C7 C8 105.44(12) . . ?
C6 C7 O6 96.4(6) . . ?
C8 C7 O6 104.1(7) . . ?
C7 C8 C9 105.39(12) . . ?
O132 C8 C7 115.2(7) . . ?
O132 C8 C9 96.9(7) . . ?
O10 C9 C8 105.5(7) . . ?
O10 C9 C16 108.6(6) . . ?
C16 C9 C8 103.7(7) . . ?
C11 O10 C9 114.3(7) . . ?
O10 C11 C2 113.0(8) . 3 ?
O10 C11 O12 107.8(7) . . ?
O12 C11 C2 113.7(8) . 3 ?
C11 O12 C13 111.2(9) . . ?
C4 C13 O12 112.5(9) 3 . ?
C4 C13 C14 113.1(9) 3 . ?
O12 C13 C14 106.9(8) . . ?
O15 C14 C13 112.3(9) . . ?
O17 C16 C9 104.4(6) . . ?
O17 C16 C131 106.2(8) . . ?
C131 C16 C9 112.7(8) . . ?
C6 O17 K18 112.0(5) . . ?
C16 O17 C6 117.4(7) . . ?
C16 O17 K18 123.8(6) . . ?
O17 K18 O35 118.0(2) . 2_655 ?
O17 K18 O58 113.1(2) . 7_544 ?
O17 K18 O94 73.6(3) . 7_544 ?
O17 K18 O126 80.6(2) . 2_655 ?
O17 K18 O129 145.0(2) . . ?
O17 K18 O130 60.2(2) . . ?
O19 K18 O17 82.0(3) . . ?
O19 K18 O35 127.7(3) . 2_655 ?
O19 K18 O58 129.0(3) . 7_544 ?
O19 K18 O94 155.2(3) . 7_544 ?
O19 K18 O126 80.4(3) . 2_655 ?
O19 K18 O129 67.0(3) . . ?
O19 K18 O130 79.4(3) . . ?
O35 K18 O58 89.2(2) 2_655 7_544 ?
O35 K18 O94 70.0(3) 2_655 7_544 ?
O35 K18 O126 59.0(2) 2_655 2_655 ?
O35 K18 O130 152.9(3) 2_655 . ?
O58 K18 O126 147.6(2) 7_544 2_655 ?
O94 K18 O58 59.95(19) 7_544 7_544 ?
O94 K18 O126 99.7(2) 7_544 2_655 ?
O129 K18 O35 94.5(2) . 2_655 ?
O129 K18 O58 77.6(2) . 7_544 ?
O129 K18 O94 134.2(3) . 7_544 ?
O129 K18 O126 108.6(3) . 2_655 ?
O129 K18 O130 97.0(3) . . ?
O130 K18 O58 69.5(3) . 7_544 ?
O130 K18 O94 84.5(3) . 7_544 ?
O130 K18 O126 137.7(2) . 2_655 ?
C20 O19 K18 94.8(6) . . ?
C21 C20 O19 90.5(8) . . ?
C85 C20 O19 115.7(9) . . ?
C85 C20 C21 105.0(6) . . ?
C20 C21 C22 125.0(7) . . ?
O129 C21 C20 132.3(8) . . ?
O129 C21 C22 98.0(7) . . ?
O23 C22 C21 133.3(8) . . ?
O23 C22 C87 102.4(6) . . ?
C87 C22 C21 117.7(7) . . ?
C24 O23 C22 122.8(8) . . ?
O23 C24 C29 109.9(8) . . ?
O25 C24 O23 114.9(7) . . ?
O25 C24 C29 110.4(6) . . ?
C24 O25 C26 110.8(8) . . ?
C24 O25 K96 119.3(6) . 7_544 ?
C26 O25 K96 121.8(5) . 7_544 ?
O25 C26 C27 102.5(6) . . ?
O25 C26 C127 103.9(7) . . ?
C27 C26 C127 109.1(7) . . ?
C28 C27 C26 108.5(8) . . ?
O32 C27 C26 110.0(6) . . ?
O32 C27 C28 105.5(7) . . ?
C29 C28 C27 107.9(6) . . ?
O31 C28 C27 116.6(8) . . ?
O31 C28 C29 109.7(8) . . ?
C28 C29 C24 110.1(9) . . ?
O30 C29 C24 108.7(7) . . ?
O30 C29 C28 112.1(7) . . ?
C33 O32 C27 113.7(7) . . ?
O32 C33 C34 110.1(7) . . ?
O123 C33 O32 104.6(7) . . ?
O123 C33 C34 112.1(6) . . ?
O35 C34 C33 105.3(6) . . ?
O35 C34 C36 107.3(7) . . ?
C36 C34 C33 103.5(7) . . ?
C34 O35 K18 111.9(5) . 2_655 ?
C34 C36 C37 110.2(6) . . ?
O126 C36 C34 107.1(6) . . ?
O126 C36 C37 109.8(7) . . ?
O38 C37 C36 104.4(7) . . ?
O38 C37 C122 102.7(6) . . ?
C122 C37 C36 105.7(6) . . ?
C39 O38 C37 113.7(6) . . ?
O38 C39 C44 110.1(7) . . ?
O40 C39 O38 115.8(7) . . ?
O40 C39 C44 109.94(14) . . ?
C39 O40 C41 111.4(6) . . ?
O40 C41 C42 117.0(6) . . ?
O40 C41 C120 82.7(3) . . ?
C42 C41 C120 123.0(6) . . ?
C43 C42 C41 119.9(6) . . ?
O47 C42 C41 115.9(6) . . ?
O47 C42 C43 103.9(6) . . ?
C44 C43 C42 99.9(6) . . ?
O46 C43 C42 106.1(7) . . ?
O46 C43 C44 101.9(6) . . ?
C43 C44 C39 113.2(7) . . ?
O45 C44 C39 95.1(6) . . ?
O45 C44 C43 119.2(7) . . ?
C48 O47 C42 108.7(7) . . ?
O47 C48 C49 104.2(7) . . ?
O47 C48 O53 109.0(8) . . ?
O53 C48 C49 95.0(5) . . ?
C48 C49 C50 120.3(5) . . ?
O119 C49 C48 107.5(4) . . ?
O119 C49 C50 104.5(5) . . ?
C51 C50 C49 104.9(4) . . ?
O95 C50 C49 113.8(5) . . ?
O95 C50 C51 109.2(6) . . ?
C52 C51 C50 104.4(6) . . ?
O56 C51 C50 107.4(5) . . ?
O56 C51 C52 108.3(6) . . ?
C51 C52 C54 110.5(8) . . ?
O53 C52 C51 107.3(6) . . ?
O53 C52 C54 97.6(7) . . ?
C52 O53 C48 115.6(8) . . ?
O55 C54 C52 120.1(8) . . ?
C57 O56 C51 110.4(7) . . ?
O56 C57 O58 106.9(6) . . ?
O56 C57 C63 103.3(8) . . ?
O58 C57 C63 106.7(7) . . ?
C57 O58 K18 115.1(5) . 8 ?
C57 O58 C59 118.0(7) . . ?
C59 O58 K18 115.6(6) . 8 ?
O58 C59 C60 107.9(7) . . ?
O58 C59 C93 108.8(7) . . ?
C60 C59 C93 113.9(8) . . ?
C59 C60 C61 104.9(8) . . ?
O65 C60 C59 106.9(7) . . ?
O65 C60 C61 107.9(7) . . ?
C63 C61 C60 105.3(6) . . ?
O2 C61 C60 108.6(9) . . ?
O2 C61 C63 111.3(9) . . ?
C61 C63 C57 114.9(9) . . ?
O64 C63 C57 110.6(7) . . ?
O64 C63 C61 105.1(7) . . ?
C60 O65 C66 113.5(7) . . ?
O65 C66 O67 105.9(7) . . ?
O65 C66 C72 106.7(9) . . ?
O67 C66 C72 108.5(7) . . ?
C68 O67 C66 114.6(8) . . ?
O67 C68 C69 110.1(8) . . ?
O67 C68 C91 100.7(8) . . ?
C69 C68 C91 118.5(7) . . ?
C68 C69 C70 113.9(6) . . ?
O74 C69 C68 113.5(9) . . ?
O74 C69 C70 104.9(7) . . ?
C69 C70 C72 105.1(4) . . ?
O71 C70 C69 114.4(6) . . ?
O71 C70 C72 106.5(6) . . ?
C70 O71 K96 113.5(5) . 2_655 ?
C66 C72 C70 117.6(7) . . ?
C66 C72 K96 148.7(4) . 2_655 ?
C70 C72 K96 89.4(3) . 2_655 ?
O73 C72 C66 105.8(7) . . ?
O73 C72 C70 120.5(6) . . ?
O73 C72 K96 43.3(5) . 2_655 ?
C72 O73 K96 114.8(6) . 2_655 ?
C69 O74 C75 148(2) . . ?
O74 C75 C76 114.9(9) . . ?
O81 C75 O74 105.2(7) . . ?
O81 C75 C76 136.3(11) . . ?
C78 C76 C75 103.7(15) . . ?
O90 C76 C75 126.3(15) . . ?
O90 C76 C78 117.4(8) . . ?
C76 C78 C79 105.37(8) . . ?
O77 C78 C76 112.8(7) . . ?
O77 C78 C79 135.9(10) . . ?
C80 C79 C78 130.7(8) . . ?
O4 C79 C78 102.3(5) . . ?
O4 C79 C80 102.5(5) . . ?
C79 C80 C82 124.23(13) . . ?
O81 C80 C79 109.97(13) . . ?
O81 C80 C82 97.8(4) . . ?
C80 O81 C75 108.5(12) . . ?
O83 C82 C80 120.19(12) . . ?
O86 C85 C20 123.5(8) . . ?
O86 C85 O4 82.9(7) . . ?
O4 C85 C20 97.6(9) . . ?
C85 O86 C87 127.2(9) . . ?
C22 C87 C88 121.3(9) . . ?
O86 C87 C22 110.1(8) . . ?
O86 C87 C88 102.9(8) . . ?
O89 C88 C87 110.7(7) . . ?
O92 C91 C68 112.0(7) . . ?
O94 C93 C59 107.2(8) . . ?
C93 O94 K18 114.6(6) . 8 ?
C50 O95 K96 118.2(5) . . ?
O25 K96 O71 153.7(2) 8 2_655 ?
O25 K96 C72 111.7(2) 8 2_655 ?
O25 K96 O73 91.6(3) 8 2_655 ?
O25 K96 O95 80.1(2) 8 . ?
O25 K96 O97 116.9(3) 8 . ?
O25 K96 O100 76.5(3) 8 . ?
O25 K96 O119 123.94(19) 8 . ?
O25 K96 O128 62.4(2) 8 8 ?
O71 K96 C72 41.99(12) 2_655 2_655 ?
O73 K96 O71 62.40(19) 2_655 2_655 ?
O73 K96 C72 21.89(16) 2_655 2_655 ?
O73 K96 O95 96.3(3) 2_655 . ?
O73 K96 O97 116.4(2) 2_655 . ?
O73 K96 O100 161.9(3) 2_655 . ?
O73 K96 O119 127.7(3) 2_655 . ?
O73 K96 O128 72.0(3) 2_655 8 ?
O95 K96 O71 105.1(3) . 2_655 ?
O95 K96 C72 107.4(3) . 2_655 ?
O95 K96 O119 59.87(19) . . ?
O97 K96 O71 75.4(2) . 2_655 ?
O97 K96 C72 98.3(2) . 2_655 ?
O97 K96 O95 141.2(2) . . ?
O97 K96 O100 59.7(2) . . ?
O97 K96 O119 82.9(2) . . ?
O100 K96 O71 127.5(2) . 2_655 ?
O100 K96 C72 156.9(3) . 2_655 ?
O100 K96 O95 95.1(2) . . ?
O100 K96 O119 70.4(3) . . ?
O119 K96 O71 78.96(19) . 2_655 ?
O119 K96 C72 116.53(16) . 2_655 ?
O128 K96 O71 102.9(3) 8 2_655 ?
O128 K96 C72 76.0(2) 8 2_655 ?
O128 K96 O95 139.7(2) 8 . ?
O128 K96 O97 74.1(3) 8 . ?
O128 K96 O100 90.3(3) 8 . ?
O128 K96 O119 155.4(3) 8 . ?
C98 O97 K96 121.1(5) . . ?
C110 O97 K96 115.7(5) . . ?
C110 O97 C98 114.4(7) . . ?
O97 C98 C99 105.6(7) . . ?
O97 C98 C101 110.6(7) . . ?
C101 C98 C99 113.1(8) . . ?
O100 C99 C98 105.9(7) . . ?
C99 O100 K96 113.4(6) . . ?
C98 C101 C108 110.3(7) . . ?
O102 C101 C98 107.7(6) . . ?
O102 C101 C108 109.2(7) . . ?
C103 O102 C101 114.3(7) . . ?
O102 C103 O104 102.1(6) . . ?
C114 C103 O102 109.7(10) 4_665 . ?
C114 C103 O104 112.0(8) 4_665 . ?
C103 O104 C105 109.6(8) . . ?
O104 C105 C106 100.0(7) . . ?
O104 C105 C112 108.9(9) . 4_665 ?
C106 C105 C112 109.1(8) . 4_665 ?
O107 C106 C105 112.2(8) . . ?
C101 C108 C109 107.2(6) . . ?
O118 C108 C101 108.0(8) . . ?
O118 C108 C109 103.8(7) . . ?
C110 C109 C108 116.8(8) . . ?
O117 C109 C108 110.1(7) . . ?
O117 C109 C110 113.2(8) . . ?
O97 C110 C109 111.3(7) . . ?
O97 C110 O111 110.7(8) . . ?
O111 C110 C109 101.2(8) . . ?
C110 O111 C112 111.5(7) . . ?
O111 C112 C105 105.6(8) . 3_645 ?
O111 C112 C113 105.9(7) . . ?
C113 C112 C105 107.5(7) . 3_645 ?
C114 C113 C112 104.9(6) . . ?
O116 C113 C112 98.4(8) . . ?
O116 C113 C114 110.3(8) . . ?
C103 C114 C113 115.4(8) 3_645 . ?
C103 C114 O115 113.1(8) 3_645 . ?
O115 C114 C113 106.3(7) . . ?
C49 O119 K96 110.3(4) . . ?
O121 C120 C41 147.1(5) . . ?
C37 C122 C124 108.7(6) . . ?
O123 C122 C37 110.4(6) . . ?
O123 C122 C124 105.8(8) . . ?
C33 O123 C122 116.3(8) . . ?
O125 C124 C122 111.2(6) . . ?
C36 O126 K18 117.9(6) . 2_655 ?
C26 C127 K96 82.7(5) . 7_544 ?
O128 C127 C26 113.2(6) . . ?
O128 C127 K96 44.0(4) . 7_544 ?
C127 O128 K96 113.8(6) . 7_544 ?
C21 O129 K18 95.4(5) . . ?
C131 O130 K18 113.6(6) . . ?
O130 C131 C16 110.6(8) . . ?
C79 O4 C85 114.4(7) . . ?

loop_
_geom_bond_atom_site_label_1
_geom_bond_atom_site_label_2
_geom_bond_distance
_geom_bond_site_symmetry_2
_geom_bond_publ_flag
O1 C2 1.4499(14) . y
C2 C3 1.5398(14) . ?
C2 C11 1.509(17) 4 ?
C3 C4 1.5402(14) . ?
C3 O3 1.431(14) . y
C4 O5 1.4497(14) . y
C4 C13 1.390(17) 4 ?
O5 C6 1.4496(13) . y
C6 C7 1.5398(13) . ?
C6 O17 1.4496(14) . y
C7 C8 1.5400(13) . ?
C7 O6 1.586(13) . y
C8 C9 1.5401(14) . ?
C8 O132 1.4501(13) . y
C9 O10 1.4498(13) . y
C9 C16 1.5398(13) . ?
O10 C11 1.4496(14) . y
C11 O12 1.4498(14) . y
O12 C13 1.4504(13) . y
C13 C14 1.5400(14) . ?
C14 O15 1.4497(14) . y
C16 O17 1.4494(13) . y
C16 C131 1.5396(14) . ?
O17 K18 2.694(8) . ?
K18 O19 2.588(11) . ?
K18 O35 2.813(8) 2_655 ?
K18 O58 2.875(8) 7_544 ?
K18 O94 2.840(8) 7_544 ?
K18 O126 2.899(9) 2_655 ?
K18 O129 2.796(10) . ?
K18 O130 2.827(9) . ?
O19 C20 1.726(17) . y
C20 C21 1.5409(13) . ?
C20 C85 1.5389(14) . ?
C21 C22 1.5408(14) . ?
C21 O129 1.4501(14) . y
C22 O23 1.4507(13) . y
C22 C87 1.5403(14) . ?
O23 C24 1.4498(13) . y
C24 O25 1.4495(13) . y
C24 C29 1.5397(13) . ?
O25 C26 1.4499(14) . y
O25 K96 2.676(8) 7_544 ?
C26 C27 1.5399(14) . ?
C26 C127 1.5402(14) . ?
C27 C28 1.5397(14) . ?
C27 O32 1.4501(14) . y
C28 C29 1.5395(13) . ?
C28 O31 1.342(14) . y
C29 O30 1.4497(13) . y
O32 C33 1.4500(14) . y
C33 C34 1.5397(13) . ?
C33 O123 1.4496(14) . y
C34 O35 1.4496(14) . y
C34 C36 1.5394(13) . ?
C36 C37 1.5400(14) . ?
C36 O126 1.4495(13) . y
C37 O38 1.4505(14) . y
C37 C122 1.5394(13) . ?
O38 C39 1.4500(13) . y
C39 O40 1.4498(13) . y
C39 C44 1.5405(13) . ?
O40 C41 1.4498(13) . y
C41 C42 1.5397(13) . ?
C41 C120 1.5404(13) . ?
C42 C43 1.5398(14) . ?
C42 O47 1.4501(13) . y
C43 C44 1.5396(14) . ?
C43 O46 1.4500(14) . y
C44 O45 1.4497(13) . y
O47 C48 1.347(14) . y
C48 C49 1.5390(13) . ?
C48 O53 1.4496(14) . y
C49 C50 1.5406(13) . ?
C49 O119 1.4511(13) . y
C50 C51 1.5403(14) . ?
C50 O95 1.4501(13) . y
C51 C52 1.5398(14) . ?
C51 O56 1.4500(13) . y
C52 O53 1.4498(14) . y
C52 C54 1.5399(14) . ?
C54 O55 1.4494(14) . y
O56 C57 1.4495(13) . y
C57 O58 1.4496(13) . y
C57 C63 1.5398(14) . ?
O58 C59 1.4501(13) . y
C59 C60 1.5396(14) . ?
C59 C93 1.5397(14) . ?
C60 C61 1.5399(14) . ?
C60 O65 1.4497(13) . y
C61 C63 1.5396(14) . ?
C61 O2 1.523(16) . y
C63 O64 1.4500(13) . y
O65 C66 1.4499(13) . y
C66 O67 1.4500(14) . y
C66 C72 1.5400(14) . ?
O67 C68 1.4495(13) . y
C68 C69 1.5399(14) . ?
C68 C91 1.5401(14) . ?
C69 C70 1.5402(13) . ?
C69 O74 1.4502(14) . y
C70 O71 1.4485(13) . y
C70 C72 1.5403(13) . ?
O71 K96 3.022(9) 2_655 ?
C72 O73 1.4502(13) . y
C72 K96 3.531(9) 2_655 ?
O73 K96 2.668(11) 2_655 ?
O74 C75 1.490(8) . y
C75 C76 1.569(7) . ?
C75 O81 1.485(7) . y
C76 C78 1.4950(10) . ?
C76 O90 1.4497(14) . y
O77 C78 1.4506(14) . y
C78 C79 1.5405(14) . ?
C79 C80 1.5383(14) . ?
C79 O4 1.429(9) . y
C80 O81 1.4502(10) . y
C80 C82 1.5449(13) . ?
C82 O83 1.44587(2) . y
C85 O86 1.4495(14) . y
C85 O4 1.541(10) . y
O86 C87 1.4498(14) . y
C87 C88 1.5401(14) . ?
C88 O89 1.4499(14) . y
C91 O92 1.4497(14) . y
C93 O94 1.4499(13) . y
O95 K96 2.787(7) . ?
K96 O97 2.734(8) . ?
K96 O100 2.746(8) . ?
K96 O119 2.879(8) . ?
K96 O128 2.668(9) 8 ?
O97 C98 1.4496(14) . y
O97 C110 1.448(14) . y
C98 C99 1.5398(14) . ?
C98 C101 1.5397(14) . ?
C99 O100 1.4500(13) . y
C101 O102 1.4498(14) . y
C101 C108 1.5400(14) . ?
O102 C103 1.4495(13) . y
C103 O104 1.4500(14) . y
C103 C114 1.359(16) 4_665 ?
O104 C105 1.4500(14) . y
C105 C106 1.5398(14) . ?
C105 C112 1.599(18) 4_665 ?
C106 O107 1.4498(14) . y
C108 C109 1.5400(14) . ?
C108 O118 1.4502(14) . y
C109 C110 1.5399(13) . ?
C109 O117 1.4499(14) . y
C110 O111 1.4495(13) . y
O111 C112 1.4497(13) . y
C112 C113 1.5400(14) . ?
C113 C114 1.5399(13) . ?
C113 O116 1.4497(14) . y
C114 O115 1.4496(14) . y
C120 O121 1.4507(13) . y
C122 O123 1.4496(13) . y
C122 C124 1.5401(14) . ?
C124 O125 1.4499(14) . y
C127 O128 1.4501(13) . y
O130 C131 1.4499(13) . y

loop_
_geom_torsion_atom_site_label_1
_geom_torsion_atom_site_label_2
_geom_torsion_atom_site_label_3
_geom_torsion_atom_site_label_4
_geom_torsion
_geom_torsion_site_symmetry_1
_geom_torsion_site_symmetry_2
_geom_torsion_site_symmetry_3
_geom_torsion_site_symmetry_4
_geom_torsion_publ_flag
O1 C2 C3 C4 -173.7(10) . . . . ?
O1 C2 C3 O3 55.6(13) . . . . ?
C2 C3 C4 O5 171.3(10) . . . . ?
C2 C3 C4 C13 56.7(13) . . . 4 ?
C2 C11 O12 C13 -61.1(11) 3 . . . ?
C3 C4 O5 C6 101.8(10) . . . . ?
C4 O5 C6 C7 -141.1(7) . . . . ?
C4 O5 C6 O17 105.9(8) . . . . ?
C4 C13 C14 O15 53.2(13) 3 . . . ?
O5 C6 C7 C8 -52.1(8) . . . . ?
O5 C6 C7 O6 54.4(7) . . . . ?
O5 C6 O17 C16 56.1(9) . . . . ?
O5 C6 O17 K18 -151.6(5) . . . . ?
C6 C7 C8 C9 -72.4(7) . . . . ?
C6 C7 C8 O132 -177.9(8) . . . . ?
C7 C6 O17 C16 -66.9(8) . . . . ?
C7 C6 O17 K18 85.4(5) . . . . ?
C7 C8 C9 O10 -176.4(6) . . . . ?
C7 C8 C9 C16 69.5(6) . . . . ?
C8 C9 O10 C11 141.9(9) . . . . ?
C8 C9 C16 O17 -62.4(8) . . . . ?
C8 C9 C16 C131 -177.2(7) . . . . ?
C9 O10 C11 C2 -101.6(10) . . . 3 ?
C9 O10 C11 O12 131.9(9) . . . . ?
C9 C16 O17 C6 67.2(10) . . . . ?
C9 C16 O17 K18 -81.6(8) . . . . ?
C9 C16 C131 O130 58.1(11) . . . . ?
O10 C9 C16 O17 -174.2(7) . . . . ?
O10 C9 C16 C131 70.9(10) . . . . ?
O10 C11 O12 C13 65.0(12) . . . . ?
C11 C2 C3 C4 -56.2(11) 4 . . . ?
C11 C2 C3 O3 173.1(8) 4 . . . ?
C11 O12 C13 C4 54.7(12) . . . 3 ?
C11 O12 C13 C14 179.4(8) . . . . ?
O12 C13 C14 O15 -71.2(13) . . . . ?
C13 C4 O5 C6 -139.2(9) 4 . . . ?
C16 C9 O10 C11 -107.4(10) . . . . ?
O17 C6 C7 C8 64.7(6) . . . . ?
O17 C6 C7 O6 171.3(7) . . . . ?
O17 C16 C131 O130 -55.6(11) . . . . ?
K18 O19 C20 C21 -74.2(6) . . . . ?
K18 O19 C20 C85 178.9(6) . . . . ?
K18 O58 C59 C60 -79.9(8) 8 . . . ?
K18 O58 C59 C93 44.1(9) 8 . . . ?
K18 O130 C131 C16 49.5(10) . . . . ?
O19 C20 C21 C22 -146.8(13) . . . . ?
O19 C20 C21 O129 63.2(17) . . . . ?
O19 C20 C85 O86 123.5(8) . . . . ?
O19 C20 C85 O4 37.1(8) . . . . ?
C20 C21 C22 O23 178.8(13) . . . . ?
C20 C21 C22 C87 32.8(19) . . . . ?
C20 C21 O129 K18 -12.9(17) . . . . ?
C20 C85 O86 C87 -27.0(15) . . . . ?
C20 C85 O4 C79 -113.1(9) . . . . ?
C21 C20 C85 O86 25.6(14) . . . . ?
C21 C20 C85 O4 -60.9(11) . . . . ?
C21 C22 O23 C24 94.5(17) . . . . ?
C21 C22 C87 O86 -24.4(15) . . . . ?
C21 C22 C87 C88 -144.4(11) . . . . ?
C22 C21 O129 K18 -168.5(8) . . . . ?
C22 O23 C24 O25 109.6(10) . . . . ?
C22 O23 C24 C29 -125.1(10) . . . . ?
C22 C87 C88 O89 55.4(13) . . . . ?
O23 C22 C87 O86 -179.8(9) . . . . ?
O23 C22 C87 C88 60.2(12) . . . . ?
O23 C24 O25 C26 60.4(10) . . . . ?
O23 C24 O25 K96 -150.3(6) . . . 7_544 ?
O23 C24 C29 C28 -75.3(9) . . . . ?
O23 C24 C29 O30 47.9(11) . . . . ?
C24 O25 C26 C27 71.1(8) . . . . ?
C24 O25 C26 C127 -175.3(7) . . . . ?
O25 C24 C29 C28 52.6(11) . . . . ?
O25 C24 C29 O30 175.7(8) . . . . ?
O25 C26 C27 C28 -69.5(8) . . . . ?
O25 C26 C27 O32 175.6(7) . . . . ?
O25 C26 C127 K96 -22.7(5) . . . 7_544 ?
O25 C26 C127 O128 -55.3(11) . . . . ?
C26 C27 C28 C29 61.7(10) . . . . ?
C26 C27 C28 O31 -174.4(8) . . . . ?
C26 C27 O32 C33 -110.7(8) . . . . ?
C26 C127 O128 K96 50.2(10) . . . 7_544 ?
C27 C26 C127 K96 86.0(6) . . . 7_544 ?
C27 C26 C127 O128 53.4(11) . . . . ?
C27 C28 C29 C24 -51.6(11) . . . . ?
C27 C28 C29 O30 -172.7(8) . . . . ?
C27 O32 C33 C34 -109.2(8) . . . . ?
C27 O32 C33 O123 130.2(8) . . . . ?
C28 C27 O32 C33 132.5(8) . . . . ?
C29 C24 O25 C26 -64.6(10) . . . . ?
C29 C24 O25 K96 84.7(9) . . . 7_544 ?
O31 C28 C29 C24 -179.5(8) . . . . ?
O31 C28 C29 O30 59.4(12) . . . . ?
O32 C27 C28 C29 179.5(8) . . . . ?
O32 C27 C28 O31 -56.6(11) . . . . ?
O32 C33 C34 O35 53.9(9) . . . . ?
O32 C33 C34 C36 -58.7(8) . . . . ?
O32 C33 O123 C122 64.3(9) . . . . ?
C33 C34 O35 K18 -174.5(5) . . . 2_655 ?
C33 C34 C36 C37 -65.5(8) . . . . ?
C33 C34 C36 O126 175.1(8) . . . . ?
C34 C33 O123 C122 -55.0(10) . . . . ?
C34 C36 C37 O38 174.0(7) . . . . ?
C34 C36 C37 C122 66.2(7) . . . . ?
C34 C36 O126 K18 -33.5(9) . . . 2_655 ?
O35 C34 C36 C37 -176.5(7) . . . . ?
O35 C34 C36 O126 64.0(9) . . . . ?
C36 C34 O35 K18 -64.6(7) . . . 2_655 ?
C36 C37 O38 C39 123.5(8) . . . . ?
C36 C37 C122 O123 -56.3(9) . . . . ?
C36 C37 C122 C124 -171.8(8) . . . . ?
C37 C36 O126 K18 -153.1(6) . . . 2_655 ?
C37 O38 C39 O40 95.0(8) . . . . ?
C37 O38 C39 C44 -139.5(7) . . . . ?
C37 C122 O123 C33 53.4(11) . . . . ?
C37 C122 C124 O125 176.0(8) . . . . ?
O38 C37 C122 O123 -165.4(8) . . . . ?
O38 C37 C122 C124 79.1(10) . . . . ?
O38 C39 O40 C41 72.0(7) . . . . ?
O38 C39 C44 C43 -58.2(7) . . . . ?
O38 C39 C44 O45 66.7(9) . . . . ?
C39 O40 C41 C42 39.5(8) . . . . ?
C39 O40 C41 C120 162.9(5) . . . . ?
O40 C39 C44 C43 70.6(9) . . . . ?
O40 C39 C44 O45 -164.5(7) . . . . ?
O40 C41 C42 C43 -38.9(9) . . . . ?
O40 C41 C42 O47 -164.8(7) . . . . ?
O40 C41 C120 O121 -52.1(9) . . . . ?
C41 C42 C43 C44 45.6(8) . . . . ?
C41 C42 C43 O46 151.1(8) . . . . ?
C41 C42 O47 C48 -88.9(8) . . . . ?
C42 C41 C120 O121 65.4(10) . . . . ?
C42 C43 C44 C39 -60.6(7) . . . . ?
C42 C43 C44 O45 -171.1(8) . . . . ?
C42 O47 C48 C49 -126.0(6) . . . . ?
C42 O47 C48 O53 133.4(6) . . . . ?
C43 C42 O47 C48 137.4(6) . . . . ?
C44 C39 O40 C41 -53.6(9) . . . . ?
O46 C43 C44 C39 -169.5(7) . . . . ?
O46 C43 C44 O45 80.0(10) . . . . ?
O47 C42 C43 C44 177.0(7) . . . . ?
O47 C42 C43 O46 -77.4(9) . . . . ?
O47 C48 C49 C50 -51.4(7) . . . . ?
O47 C48 C49 O119 67.9(6) . . . . ?
O47 C48 O53 C52 41.5(8) . . . . ?
C48 C49 C50 C51 -61.1(7) . . . . ?
C48 C49 C50 O95 179.6(6) . . . . ?
C48 C49 O119 K96 169.7(5) . . . . ?
C49 C48 O53 C52 -65.4(8) . . . . ?
C49 C50 C51 C52 55.1(7) . . . . ?
C49 C50 C51 O56 170.0(6) . . . . ?
C49 C50 O95 K96 -26.1(9) . . . . ?
C50 C49 O119 K96 -61.4(4) . . . . ?
C50 C51 C52 O53 -64.2(7) . . . . ?
C50 C51 C52 C54 -169.5(6) . . . . ?
C50 C51 O56 C57 115.4(7) . . . . ?
C51 C50 O95 K96 -142.9(4) . . . . ?
C51 C52 O53 C48 77.0(8) . . . . ?
C51 C52 C54 O55 48.3(13) . . . . ?
C51 O56 C57 O58 106.0(8) . . . . ?
C51 O56 C57 C63 -141.7(7) . . . . ?
C52 C51 O56 C57 -132.3(7) . . . . ?
O53 C48 C49 C50 59.7(8) . . . . ?
O53 C48 C49 O119 179.0(6) . . . . ?
O53 C52 C54 O55 -63.5(12) . . . . ?
C54 C52 O53 C48 -168.7(7) . . . . ?
O56 C51 C52 O53 -178.4(7) . . . . ?
O56 C51 C52 C54 76.2(9) . . . . ?
O56 C57 O58 K18 -158.7(5) . . . 8 ?
O56 C57 O58 C59 59.1(11) . . . . ?
O56 C57 C63 C61 -62.9(8) . . . . ?
O56 C57 C63 O64 55.8(9) . . . . ?
C57 O58 C59 C60 62.1(11) . . . . ?
C57 O58 C59 C93 -173.9(8) . . . . ?
O58 C57 C63 C61 49.5(9) . . . . ?
O58 C57 C63 O64 168.2(7) . . . . ?
O58 C59 C60 C61 -66.3(8) . . . . ?
O58 C59 C60 O65 179.4(7) . . . . ?
O58 C59 C93 O94 -65.3(11) . . . . ?
C59 C60 C61 C63 65.0(10) . . . . ?
C59 C60 C61 O2 -175.7(7) . . . . ?
C59 C60 O65 C66 -118.0(9) . . . . ?
C59 C93 O94 K18 54.7(10) . . . 8 ?
C60 C59 C93 O94 55.1(10) . . . . ?
C60 C61 C63 C57 -59.9(11) . . . . ?
C60 C61 C63 O64 178.4(9) . . . . ?
C60 O65 C66 O67 138.6(9) . . . . ?
C60 O65 C66 C72 -105.9(9) . . . . ?
C61 C60 O65 C66 129.6(10) . . . . ?
C63 C57 O58 K18 91.4(7) . . . 8 ?
C63 C57 O58 C59 -50.8(10) . . . . ?
O65 C60 C61 C63 178.7(9) . . . . ?
O65 C60 C61 O2 -62.0(10) . . . . ?
O65 C66 O67 C68 59.0(11) . . . . ?
O65 C66 C72 C70 -61.0(9) . . . . ?
O65 C66 C72 O73 77.1(9) . . . . ?
O65 C66 C72 K96 85.8(14) . . . 2_655 ?
C66 O67 C68 C69 59.0(10) . . . . ?
C66 O67 C68 C91 -175.2(8) . . . . ?
C66 C72 O73 K96 173.4(6) . . . 2_655 ?
O67 C66 C72 C70 52.8(11) . . . . ?
O67 C66 C72 O73 -169.2(8) . . . . ?
O67 C66 C72 K96 -160.4(10) . . . 2_655 ?
O67 C68 C69 C70 -57.5(10) . . . . ?
O67 C68 C69 O74 -177.4(9) . . . . ?
O67 C68 C91 O92 -70.1(12) . . . . ?
C68 C69 C70 O71 167.6(7) . . . . ?
C68 C69 C70 C72 51.2(9) . . . . ?
C68 C69 O74 C75 -103(3) . . . . ?
C69 C68 C91 O92 49.8(14) . . . . ?
C69 C70 O71 K96 -147.4(5) . . . 2_655 ?
C69 C70 C72 C66 -50.4(10) . . . . ?
C69 C70 C72 O73 177.9(10) . . . . ?
C69 C70 C72 K96 146.2(5) . . . 2_655 ?
C69 O74 C75 C76 -126(3) . . . . ?
C69 O74 C75 O81 72(4) . . . . ?
C70 C69 O74 C75 132(2) . . . . ?
C70 C72 O73 K96 -50.0(12) . . . 2_655 ?
O71 C70 C72 C66 -172.1(8) . . . . ?
O71 C70 C72 O73 56.2(11) . . . . ?
O71 C70 C72 K96 24.4(5) . . . 2_655 ?
C72 C66 O67 C68 -55.3(11) . . . . ?
C72 C70 O71 K96 -31.8(7) . . . 2_655 ?
O74 C69 C70 O71 -67.7(11) . . . . ?
O74 C69 C70 C72 175.9(9) . . . . ?
O74 C75 C76 C78 -109(3) . . . . ?
O74 C75 C76 O90 31(4) . . . . ?
O74 C75 O81 C80 123(2) . . . . ?
C75 C76 C78 O77 162.0(15) . . . . ?
C75 C76 C78 C79 -40.6(18) . . . . ?
C76 C75 O81 C80 -33(4) . . . . ?
C76 C78 C79 C80 53(2) . . . . ?
C76 C78 C79 O4 171.6(13) . . . . ?
O77 C78 C79 C80 -157.7(16) . . . . ?
O77 C78 C79 O4 -39(2) . . . . ?
C78 C79 C80 O81 -40.8(10) . . . . ?
C78 C79 C80 C82 -155.7(9) . . . . ?
C78 C79 O4 C85 129.7(13) . . . . ?
C79 C80 O81 C75 21.4(11) . . . . ?
C79 C80 C82 O83 141.0(3) . . . . ?
C80 C79 O4 C85 -93.2(8) . . . . ?
O81 C75 C76 C78 45(4) . . . . ?
O81 C75 C76 O90 -175(3) . . . . ?
O81 C80 C82 O83 20.3(4) . . . . ?
C82 C80 O81 C75 152.2(11) . . . . ?
C85 C20 C21 C22 -30.0(18) . . . . ?
C85 C20 C21 O129 180.0(13) . . . . ?
C85 O86 C87 C22 23.4(15) . . . . ?
C85 O86 C87 C88 154.0(9) . . . . ?
O86 C85 O4 C79 123.9(9) . . . . ?
O86 C87 C88 O89 -68.1(12) . . . . ?
C87 C22 O23 C24 -115.9(10) . . . . ?
O90 C76 C78 O77 18(2) . . . . ?
O90 C76 C78 C79 175.1(17) . . . . ?
C91 C68 C69 C70 -172.5(8) . . . . ?
C91 C68 C69 O74 67.5(11) . . . . ?
C93 C59 C60 C61 172.9(7) . . . . ?
C93 C59 C60 O65 58.5(10) . . . . ?
O95 C50 C51 C52 177.4(6) . . . . ?
O95 C50 C51 O56 -67.7(8) . . . . ?
K96 O25 C26 C27 -77.3(7) 7_544 . . . ?
K96 O25 C26 C127 36.3(8) 7_544 . . . ?
K96 O97 C98 C99 36.1(9) . . . . ?
K96 O97 C98 C101 -86.5(9) . . . . ?
K96 O97 C110 C109 97.6(7) . . . . ?
K96 O97 C110 O111 -150.7(6) . . . . ?
O97 C98 C99 O100 -61.2(10) . . . . ?
O97 C98 C101 O102 179.2(7) . . . . ?
O97 C98 C101 C108 -61.7(9) . . . . ?
O97 C110 O111 C112 103.3(9) . . . . ?
C98 O97 C110 C109 -50.4(10) . . . . ?
C98 O97 C110 O111 61.3(10) . . . . ?
C98 C99 O100 K96 60.6(9) . . . . ?
C98 C101 O102 C103 -112.0(10) . . . . ?
C98 C101 C108 C109 54.3(9) . . . . ?
C98 C101 C108 O118 165.6(7) . . . . ?
C99 C98 C101 O102 61.0(9) . . . . ?
C99 C98 C101 C108 -179.9(7) . . . . ?
C101 C98 C99 O100 59.8(10) . . . . ?
C101 O102 C103 O104 143.7(9) . . . . ?
C101 O102 C103 C114 -97.4(10) . . . 4_665 ?
C101 C108 C109 C110 -48.2(10) . . . . ?
C101 C108 C109 O117 -179.1(8) . . . . ?
O102 C101 C108 C109 172.5(8) . . . . ?
O102 C101 C108 O118 -76.2(9) . . . . ?
O102 C103 O104 C105 56.2(11) . . . . ?
C103 O104 C105 C106 174.9(7) . . . . ?
C103 O104 C105 C112 60.6(10) . . . 4_665 ?
O104 C105 C106 O107 -66.9(11) . . . . ?
C105 C112 C113 C114 54.9(9) 3_645 . . . ?
C105 C112 C113 O116 168.5(7) 3_645 . . . ?
C108 C101 O102 C103 128.2(9) . . . . ?
C108 C109 C110 O97 46.0(10) . . . . ?
C108 C109 C110 O111 -71.7(10) . . . . ?
C109 C110 O111 C112 -138.7(8) . . . . ?
C110 O97 C98 C99 -177.7(7) . . . . ?
C110 O97 C98 C101 59.6(10) . . . . ?
C110 O111 C112 C105 -134.0(9) . . . 3_645 ?
C110 O111 C112 C113 112.1(9) . . . . ?
O111 C112 C113 C114 167.4(8) . . . . ?
O111 C112 C113 O116 -79.0(10) . . . . ?
C112 C105 C106 O107 47.3(10) 4_665 . . . ?
C112 C113 C114 C103 -58.4(11) . . . 3_645 ?
C112 C113 C114 O115 175.3(8) . . . . ?
C114 C103 O104 C105 -61.0(11) 4_665 . . . ?
O116 C113 C114 C103 -163.4(8) . . . 3_645 ?
O116 C113 C114 O115 70.3(11) . . . . ?
O117 C109 C110 O97 175.4(7) . . . . ?
O117 C109 C110 O111 57.7(10) . . . . ?
O118 C108 C109 C110 -162.4(8) . . . . ?
O118 C108 C109 O117 66.7(10) . . . . ?
O119 C49 C50 C51 178.2(5) . . . . ?
O119 C49 C50 O95 58.9(7) . . . . ?
C120 C41 C42 C43 -138.2(7) . . . . ?
C120 C41 C42 O47 95.9(9) . . . . ?
C122 C37 O38 C39 -126.4(8) . . . . ?
O123 C33 C34 O35 169.9(7) . . . . ?
O123 C33 C34 C36 57.4(9) . . . . ?
O123 C122 C124 O125 57.5(12) . . . . ?
C124 C122 O123 C33 170.8(7) . . . . ?
O126 C36 C37 O38 -68.2(9) . . . . ?
O126 C36 C37 C122 -176.1(8) . . . . ?
C127 C26 C27 C28 -179.2(7) . . . . ?
C127 C26 C27 O32 65.9(9) . . . . ?
O129 C21 C22 O23 -23.1(19) . . . . ?
O129 C21 C22 C87 -169.1(11) . . . . ?
C131 C16 O17 C6 -173.5(7) . . . . ?
C131 C16 O17 K18 37.8(9) . . . . ?
O132 C8 C9 O10 -57.8(8) . . . . ?
O132 C8 C9 C16 -172.0(7) . . . . ?
O2 C61 C63 C57 -177.4(7) . . . . ?
O2 C61 C63 O64 60.8(11) . . . . ?
O4 C79 C80 O81 -159.4(7) . . . . ?
O4 C79 C80 C82 85.7(5) . . . . ?
O4 C85 O86 C87 67.5(11) . . . . ?
O3 C3 C4 O5 -64.1(12) . . . . ?
O3 C3 C4 C13 -178.7(9) . . . 4 ?
O6 C7 C8 C9 -173.2(7) . . . . ?
O6 C7 C8 O132 81.3(8) . . . . ?

loop_
_twin_individual_id
_twin_individual_mass_fraction_refined
1 0.509(3)
2 0.491(3)

loop_
_smtbx_masks_void_nr
_smtbx_masks_void_average_x
_smtbx_masks_void_average_y
_smtbx_masks_void_average_z
_smtbx_masks_void_volume
_smtbx_masks_void_count_electrons
_smtbx_masks_void_content
1 -0.528 -0.776 -0.101 15485.6 2456.1 '64 C3H7NO'
